data_1544542
loop_
_publ_author_name
'Tezuka, Yosuke'
'Tsuge, Kiyoshi'
'Ohtsu, Hideki'

_publ_section_title
;
 [2-(2,2'-Bipyridin-6-yl-\k^2^<i>N</i>^1^,<i>N</i>^1'^)benzo[<i>b</i>][1,5]naphthyridine-\k<i>N</i>^1^]dichloridozinc
;
_journal_coeditor_code BT4032
_journal_issue 11
_journal_name_full IUCrData
_journal_page_first x161779
_journal_paper_doi 10.1107/S241431461601779X
_journal_volume 1
_journal_year 2016
_chemical_formula_iupac '[Zn Cl2 (C22 H14 N4)]'
_chemical_formula_moiety 'C22 H14 Cl2 N4 Zn'
_chemical_formula_sum 'C22 H14 Cl2 N4 Zn'
_chemical_formula_weight 470.67
_chemical_name_systematic
'[2-(2,2'-Bipyridin-6-yl-\k^2^<i>N</i>^1^,<i>N</i>^1'^)benzo[<i>b</i>][1,5]naphthyridine-\k<i>N</i>^1^]dichloridozinc'
_space_group_crystal_system monoclinic
_space_group_IT_number 14
_space_group_name_Hall '-P 2yn'
_space_group_name_H-M_alt 'P 1 21/n 1'
_symmetry_space_group_name_Hall '-P 2yn'
_symmetry_space_group_name_H-M 'P 1 21/n 1'
_atom_sites_solution_hydrogens geom
_atom_sites_solution_primary direct
_atom_sites_solution_secondary difmap
_cell_angle_alpha 90.0000
_cell_angle_beta 97.8812(7)
_cell_angle_gamma 90.0000
_cell_formula_units_Z 4
_cell_length_a 10.8040(2)
_cell_length_b 13.6433(3)
_cell_length_c 13.2159(3)
_cell_measurement_reflns_used 16370
_cell_measurement_temperature 173
_cell_measurement_theta_max 27.44
_cell_measurement_theta_min 3.02
_cell_volume 1929.65(7)
_computing_cell_refinement
;
RAPID-AUTO (Rigaku, 2001)
;
_computing_data_collection
;
RAPID-AUTO (Rigaku, 2001)
;
_computing_data_reduction
;
RAPID-AUTO (Rigaku, 2001)
;
_computing_molecular_graphics
;
CrystalStructure (Rigaku, 2016), Mercury (Macrae <i>et al.</i>,
2008) and
<i>CrystalMaker</i> (Palmer, 2007)
;
_computing_publication_material
;
CrystalStructure (Rigaku, 2016) and publCIF (Westrip, 2010)
;
_computing_structure_refinement
;
SHELXL2016 (Sheldrick, 2015)
;
_computing_structure_solution
;
SIR2011 (Burla <i>et al.</i>,  2012)
;
_diffrn_ambient_temperature 173
_diffrn_detector_area_resol_mean 10.000
_diffrn_measured_fraction_theta_full 0.998
_diffrn_measured_fraction_theta_max 0.998
_diffrn_measurement_device_type 'Rigaku R-AXIS RAPID'
_diffrn_measurement_method \w
_diffrn_radiation_type 'Mo K\a'
_diffrn_radiation_wavelength 0.71075
_diffrn_reflns_av_R_equivalents 0.0256
_diffrn_reflns_limit_h_max 14
_diffrn_reflns_limit_h_min -13
_diffrn_reflns_limit_k_max 17
_diffrn_reflns_limit_k_min -17
_diffrn_reflns_limit_l_max 17
_diffrn_reflns_limit_l_min -16
_diffrn_reflns_number 18736
_diffrn_reflns_theta_full 25.242
_diffrn_reflns_theta_max 27.440
_diffrn_reflns_theta_min 3.014
_diffrn_standards_number 0
_exptl_absorpt_coefficient_mu 1.566
_exptl_absorpt_correction_T_max 0.896
_exptl_absorpt_correction_T_min 0.718
_exptl_absorpt_correction_type multi-scan
_exptl_absorpt_process_details
;
(ABSCOR; Higashi, 1995)
;
_exptl_crystal_colour yellow
_exptl_crystal_density_diffrn 1.620
_exptl_crystal_density_method 'not measured'
_exptl_crystal_description block
_exptl_crystal_F_000 952.00
_exptl_crystal_size_max 0.080
_exptl_crystal_size_mid 0.080
_exptl_crystal_size_min 0.070
_refine_diff_density_max 0.95
_refine_diff_density_min -0.35
_refine_ls_extinction_method none
_refine_ls_goodness_of_fit_ref 1.119
_refine_ls_hydrogen_treatment constr
_refine_ls_number_parameters 262
_refine_ls_number_reflns 4400
_refine_ls_number_restraints 0
_refine_ls_R_factor_all 0.0415
_refine_ls_R_factor_gt 0.0381
_refine_ls_shift/su_max 0.000
_refine_ls_structure_factor_coef Fsqd
_refine_ls_weighting_details 'w = 1/[\s^2^(Fo^2^)+(0.0424P)^2^+2.0040P] where P=(Fo^2^+2Fc^2^)/3'
_refine_ls_weighting_scheme calc
_refine_ls_wR_factor_gt 0.0955
_refine_ls_wR_factor_ref 0.0972
_reflns_number_gt 4050
_reflns_number_total 4400
_reflns_threshold_expression F^2^>2.0\s(F^2^)
_cod_data_source_file bt4032sup1.cif
_cod_data_source_block I
_cod_database_code 1544542

loop_
_space_group_symop_id
_space_group_symop_operation_xyz
1 +X,+Y,+Z
2 1/2-X,1/2+Y,1/2-Z
3 -X,-Y,-Z
4 -1/2+X,-1/2-Y,-1/2+Z

loop_
_atom_site_type_symbol
_atom_site_label
_atom_site_fract_x
_atom_site_fract_y
_atom_site_fract_z
_atom_site_U_iso_or_equiv
_atom_site_adp_type
_atom_site_calc_flag
_atom_site_occupancy
Zn ZN1 0.14600(3) 0.22246(2) 0.60516(2) 0.02931(10) Uani d 1
Cl CL1 0.35323(6) 0.19462(5) 0.60386(5) 0.04174(16) Uani d 1
Cl CL2 0.00807(7) 0.17449(5) 0.47109(5) 0.03958(16) Uani d 1
N N1 0.10596(19) 0.10447(16) 0.70834(14) 0.0311(4) Uani d 1
N N2 0.09581(19) 0.29423(16) 0.73276(16) 0.0323(4) Uani d 1
N N3 0.15042(19) 0.38149(15) 0.56697(16) 0.0317(4) Uani d 1
N N4 0.2032(2) 0.56306(16) 0.3716(2) 0.0424(5) Uani d 1
C C1 0.1099(2) 0.00880(19) 0.68850(19) 0.0342(5) Uani d 1
H H1 0.132729 -0.011245 0.624729 0.041 Uiso calc 1
C C2 0.0824(3) -0.0629(2) 0.7564(2) 0.0387(6) Uani d 1
H H2 0.087495 -0.130494 0.740161 0.046 Uiso calc 1
C C3 0.0476(3) -0.0333(2) 0.8480(2) 0.0423(6) Uani d 1
H H3 0.028589 -0.080493 0.896416 0.051 Uiso calc 1
C C4 0.0406(3) 0.0652(2) 0.86885(19) 0.0406(6) Uani d 1
H H4 0.014766 0.086496 0.931137 0.049 Uiso calc 1
C C5 0.0715(2) 0.1336(2) 0.79818(18) 0.0324(5) Uani d 1
C C6 0.0691(2) 0.2413(2) 0.81226(19) 0.0351(5) Uani d 1
C C7 0.0414(3) 0.2863(2) 0.9013(2) 0.0470(7) Uani d 1
H H7 0.021399 0.248685 0.957327 0.056 Uiso calc 1
C C8 0.0440(3) 0.3871(3) 0.9053(2) 0.0526(8) Uani d 1
H H8 0.026562 0.419459 0.965325 0.063 Uiso calc 1
C C9 0.0717(3) 0.4421(2) 0.8232(2) 0.0454(7) Uani d 1
H H9 0.073696 0.511692 0.826419 0.055 Uiso calc 1
C C10 0.0967(2) 0.3928(2) 0.7355(2) 0.0358(5) Uani d 1
C C11 0.1253(2) 0.44115(18) 0.6410(2) 0.0341(5) Uani d 1
C C12 0.1246(2) 0.54527(19) 0.6295(2) 0.0386(6) Uani d 1
H H12 0.105882 0.586341 0.683423 0.046 Uiso calc 1
C C13 0.1508(2) 0.58476(19) 0.5410(2) 0.0418(6) Uani d 1
H H13 0.150643 0.653960 0.533003 0.050 Uiso calc 1
C C14 0.2521(3) 0.5421(2) 0.2008(3) 0.0526(8) Uani d 1
H H14 0.254409 0.611196 0.192511 0.063 Uiso calc 1
C C15 0.2746(3) 0.4838(3) 0.1234(2) 0.0535(8) Uani d 1
H H15 0.294094 0.512598 0.062067 0.064 Uiso calc 1
C C16 0.2700(3) 0.3804(3) 0.1316(2) 0.0472(7) Uani d 1
H H16 0.285278 0.340550 0.075634 0.057 Uiso calc 1
C C17 0.2437(3) 0.3380(2) 0.2195(2) 0.0427(6) Uani d 1
H H17 0.240144 0.268636 0.224379 0.051 Uiso calc 1
C C18 0.1986(2) 0.35777(18) 0.3966(2) 0.0350(5) Uani d 1
H H18 0.197990 0.288697 0.405575 0.042 Uiso calc 1
C C19 0.1787(2) 0.52359(18) 0.4595(2) 0.0353(5) Uani d 1
C C20 0.1766(2) 0.41966(17) 0.47647(19) 0.0316(5) Uani d 1
C C21 0.2247(2) 0.5025(2) 0.2952(2) 0.0386(6) Uani d 1
C C22 0.2214(2) 0.39714(19) 0.3045(2) 0.0348(5) Uani d 1

loop_
_atom_site_aniso_label
_atom_site_aniso_U_11
_atom_site_aniso_U_22
_atom_site_aniso_U_33
_atom_site_aniso_U_12
_atom_site_aniso_U_13
_atom_site_aniso_U_23
ZN1 0.03447(16) 0.02843(15) 0.02587(15) 0.00193(10) 0.00711(11) -0.00438(10)
CL1 0.0385(3) 0.0367(3) 0.0536(4) 0.0085(3) 0.0192(3) 0.0075(3)
CL2 0.0525(4) 0.0360(3) 0.0293(3) -0.0078(3) 0.0021(3) -0.0062(2)
N1 0.0297(10) 0.0408(11) 0.0230(9) -0.0008(8) 0.0043(7) -0.0005(8)
N2 0.0292(10) 0.0378(11) 0.0296(10) 0.0037(8) 0.0033(8) -0.0088(8)
N3 0.0298(10) 0.0284(10) 0.0359(11) 0.0027(8) 0.0002(8) -0.0058(8)
N4 0.0390(12) 0.0280(11) 0.0578(15) -0.0030(9) -0.0022(10) 0.0031(10)
C1 0.0352(12) 0.0379(13) 0.0290(12) -0.0033(10) 0.0026(9) -0.0006(10)
C2 0.0384(14) 0.0403(14) 0.0357(14) -0.0071(11) -0.0011(10) 0.0032(11)
C3 0.0415(14) 0.0531(17) 0.0317(13) -0.0083(12) 0.0026(10) 0.0098(11)
C4 0.0361(13) 0.0625(18) 0.0241(12) -0.0003(12) 0.0069(10) 0.0024(11)
C5 0.0267(11) 0.0448(14) 0.0257(11) 0.0016(10) 0.0035(9) -0.0021(10)
C6 0.0287(12) 0.0499(15) 0.0269(12) 0.0038(11) 0.0048(9) -0.0052(10)
C7 0.0525(17) 0.0563(18) 0.0343(14) 0.0067(14) 0.0137(12) -0.0090(12)
C8 0.0576(18) 0.060(2) 0.0421(16) 0.0051(15) 0.0148(13) -0.0171(14)
C9 0.0438(15) 0.0411(15) 0.0510(17) 0.0050(12) 0.0050(12) -0.0175(12)
C10 0.0264(11) 0.0411(14) 0.0387(13) 0.0036(10) 0.0000(9) -0.0122(11)
C11 0.0256(11) 0.0310(12) 0.0436(14) 0.0036(9) -0.0022(10) -0.0113(10)
C12 0.0314(12) 0.0314(13) 0.0514(16) 0.0028(10) 0.0002(11) -0.0121(11)
C13 0.0339(13) 0.0226(11) 0.0650(18) 0.0028(10) -0.0066(12) -0.0071(11)
C14 0.0563(18) 0.0423(16) 0.0577(19) -0.0096(14) 0.0032(14) 0.0151(14)
C15 0.0502(17) 0.064(2) 0.0461(17) -0.0095(15) 0.0075(13) 0.0184(15)
C16 0.0427(15) 0.0589(18) 0.0408(15) -0.0016(13) 0.0088(12) 0.0064(13)
C17 0.0460(15) 0.0411(15) 0.0418(15) 0.0001(12) 0.0088(12) 0.0061(11)
C18 0.0372(13) 0.0260(11) 0.0413(14) 0.0007(10) 0.0043(10) -0.0002(10)
C19 0.0273(11) 0.0254(11) 0.0508(15) -0.0013(9) -0.0036(10) 0.0013(10)
C20 0.0254(11) 0.0263(11) 0.0414(13) 0.0010(9) -0.0017(9) 0.0002(9)
C21 0.0297(12) 0.0361(13) 0.0479(15) -0.0039(10) -0.0020(10) 0.0076(11)
C22 0.0297(12) 0.0329(13) 0.0411(14) 0.0000(10) 0.0018(10) 0.0053(10)

loop_
_atom_type_symbol
_atom_type_description
_atom_type_scat_dispersion_real
_atom_type_scat_dispersion_imag
_atom_type_scat_source
C C 0.0033 0.0016
;
International Tables for Crystallography
(Vol. C, Tables 4.2.6.8 and 6.1.1.4)
;
H H 0.0000 0.0000
;
International Tables for Crystallography
(Vol. C, Table 6.1.1.4)
;
N N 0.0061 0.0033
;
International Tables for Crystallography
(Vol. C, Tables 4.2.6.8 and 6.1.1.4)
;
Zn Zn 0.2839 1.4301
;
International Tables for Crystallography
(Vol. C, Tables 4.2.6.8 and 6.1.1.4)
;
Cl Cl 0.1484 0.1585
;
International Tables for Crystallography
(Vol. C, Tables 4.2.6.8 and 6.1.1.4)
;

loop_
_geom_angle_atom_site_label_1
_geom_angle_atom_site_label_2
_geom_angle_atom_site_label_3
_geom_angle
N2 ZN1 N1 75.30(8)
N2 ZN1 N3 75.05(8)
N1 ZN1 N3 150.24(8)
N2 ZN1 CL2 123.76(6)
N1 ZN1 CL2 96.34(6)
N3 ZN1 CL2 97.88(5)
N2 ZN1 CL1 116.76(6)
N1 ZN1 CL1 99.25(6)
N3 ZN1 CL1 96.27(6)
CL2 ZN1 CL1 119.48(3)
C1 N1 C5 118.7(2)
C1 N1 ZN1 125.63(16)
C5 N1 ZN1 115.62(17)
C6 N2 C10 121.3(2)
C6 N2 ZN1 119.28(17)
C10 N2 ZN1 119.31(18)
C11 N3 C20 119.8(2)
C11 N3 ZN1 114.62(18)
C20 N3 ZN1 125.54(16)
C19 N4 C21 118.5(2)
N1 C1 C2 123.2(2)
N1 C1 H1 118.4
C2 C1 H1 118.4
C3 C2 C1 118.1(3)
C3 C2 H2 121.0
C1 C2 H2 121.0
C4 C3 C2 119.5(3)
C4 C3 H3 120.3
C2 C3 H3 120.3
C3 C4 C5 119.7(2)
C3 C4 H4 120.2
C5 C4 H4 120.2
N1 C5 C4 120.8(2)
N1 C5 C6 114.4(2)
C4 C5 C6 124.8(2)
N2 C6 C7 121.2(3)
N2 C6 C5 115.3(2)
C7 C6 C5 123.5(3)
C8 C7 C6 117.8(3)
C8 C7 H7 121.1
C6 C7 H7 121.1
C7 C8 C9 121.2(3)
C7 C8 H8 119.4
C9 C8 H8 119.4
C8 C9 C10 118.3(3)
C8 C9 H9 120.8
C10 C9 H9 120.8
N2 C10 C9 120.1(3)
N2 C10 C11 115.1(2)
C9 C10 C11 124.8(3)
N3 C11 C12 122.0(3)
N3 C11 C10 115.8(2)
C12 C11 C10 122.2(2)
C13 C12 C11 119.3(3)
C13 C12 H12 120.4
C11 C12 H12 120.4
C12 C13 C19 120.7(2)
C12 C13 H13 119.6
C19 C13 H13 119.6
C15 C14 C21 121.5(3)
C15 C14 H14 119.2
C21 C14 H14 119.2
C14 C15 C16 121.3(3)
C14 C15 H15 119.4
C16 C15 H15 119.4
C17 C16 C15 120.1(3)
C17 C16 H16 120.0
C15 C16 H16 120.0
C16 C17 C22 120.5(3)
C16 C17 H17 119.7
C22 C17 H17 119.7
C22 C18 C20 120.0(2)
C22 C18 H18 120.0
C20 C18 H18 120.0
N4 C19 C13 120.5(2)
N4 C19 C20 122.8(2)
C13 C19 C20 116.7(2)
N3 C20 C18 120.5(2)
N3 C20 C19 121.4(2)
C18 C20 C19 118.1(2)
N4 C21 C14 120.0(3)
N4 C21 C22 122.5(2)
C14 C21 C22 117.5(3)
C18 C22 C17 122.8(2)
C18 C22 C21 118.1(2)
C17 C22 C21 119.1(2)

loop_
_geom_bond_atom_site_label_1
_geom_bond_atom_site_label_2
_geom_bond_distance
ZN1 N2 2.085(2)
ZN1 N1 2.191(2)
ZN1 N3 2.230(2)
ZN1 CL2 2.2504(7)
ZN1 CL1 2.2732(7)
N1 C1 1.333(3)
N1 C5 1.352(3)
N2 C6 1.339(3)
N2 C10 1.345(3)
N3 C11 1.329(3)
N3 C20 1.369(3)
N4 C19 1.340(4)
N4 C21 1.349(4)
C1 C2 1.387(4)
C1 H1 0.9500
C2 C3 1.377(4)
C2 H2 0.9500
C3 C4 1.377(4)
C3 H3 0.9500
C4 C5 1.393(4)
C4 H4 0.9500
C5 C6 1.481(4)
C6 C7 1.396(4)
C7 C8 1.375(5)
C7 H7 0.9500
C8 C9 1.385(5)
C8 H8 0.9500
C9 C10 1.398(4)
C9 H9 0.9500
C10 C11 1.482(4)
C11 C12 1.429(4)
C12 C13 1.352(4)
C12 H12 0.9500
C13 C19 1.427(4)
C13 H13 0.9500
C14 C15 1.344(5)
C14 C21 1.427(4)
C14 H14 0.9500
C15 C16 1.417(5)
C15 H15 0.9500
C16 C17 1.363(4)
C16 H16 0.9500
C17 C22 1.430(4)
C17 H17 0.9500
C18 C22 1.383(4)
C18 C20 1.397(4)
C18 H18 0.9500
C19 C20 1.436(3)
C21 C22 1.444(4)

loop_
_geom_torsion_atom_site_label_1
_geom_torsion_atom_site_label_2
_geom_torsion_atom_site_label_3
_geom_torsion_atom_site_label_4
_geom_torsion
C5 N1 C1 C2 -1.1(4)
ZN1 N1 C1 C2 -179.35(19)
N1 C1 C2 C3 1.0(4)
C1 C2 C3 C4 0.4(4)
C2 C3 C4 C5 -1.5(4)
C1 N1 C5 C4 0.0(3)
ZN1 N1 C5 C4 178.34(19)
C1 N1 C5 C6 -179.5(2)
ZN1 N1 C5 C6 -1.2(3)
C3 C4 C5 N1 1.3(4)
C3 C4 C5 C6 -179.2(2)
C10 N2 C6 C7 -0.1(4)
ZN1 N2 C6 C7 176.6(2)
C10 N2 C6 C5 179.9(2)
ZN1 N2 C6 C5 -3.3(3)
N1 C5 C6 N2 2.9(3)
C4 C5 C6 N2 -176.6(2)
N1 C5 C6 C7 -177.1(3)
C4 C5 C6 C7 3.4(4)
N2 C6 C7 C8 -0.9(4)
C5 C6 C7 C8 179.1(3)
C6 C7 C8 C9 0.8(5)
C7 C8 C9 C10 0.2(5)
C6 N2 C10 C9 1.2(4)
ZN1 N2 C10 C9 -175.60(19)
C6 N2 C10 C11 -178.8(2)
ZN1 N2 C10 C11 4.5(3)
C8 C9 C10 N2 -1.2(4)
C8 C9 C10 C11 178.7(3)
C20 N3 C11 C12 0.0(3)
ZN1 N3 C11 C12 179.77(18)
C20 N3 C11 C10 179.3(2)
ZN1 N3 C11 C10 -0.9(3)
N2 C10 C11 N3 -2.2(3)
C9 C10 C11 N3 177.9(2)
N2 C10 C11 C12 177.2(2)
C9 C10 C11 C12 -2.8(4)
N3 C11 C12 C13 -0.3(4)
C10 C11 C12 C13 -179.6(2)
C11 C12 C13 C19 0.2(4)
C21 C14 C15 C16 1.1(5)
C14 C15 C16 C17 -0.8(5)
C15 C16 C17 C22 -0.4(5)
C21 N4 C19 C13 -177.6(2)
C21 N4 C19 C20 1.3(4)
C12 C13 C19 N4 179.3(2)
C12 C13 C19 C20 0.3(4)
C11 N3 C20 C18 -177.6(2)
ZN1 N3 C20 C18 2.6(3)
C11 N3 C20 C19 0.5(3)
ZN1 N3 C20 C19 -179.22(17)
C22 C18 C20 N3 178.1(2)
C22 C18 C20 C19 -0.1(4)
N4 C19 C20 N3 -179.6(2)
C13 C19 C20 N3 -0.7(3)
N4 C19 C20 C18 -1.4(4)
C13 C19 C20 C18 177.5(2)
C19 N4 C21 C14 -179.5(2)
C19 N4 C21 C22 0.3(4)
C15 C14 C21 N4 179.6(3)
C15 C14 C21 C22 -0.3(4)
C20 C18 C22 C17 -179.5(2)
C20 C18 C22 C21 1.6(4)
C16 C17 C22 C18 -177.7(3)
C16 C17 C22 C21 1.2(4)
N4 C21 C22 C18 -1.8(4)
C14 C21 C22 C18 178.1(3)
N4 C21 C22 C17 179.3(2)
C14 C21 C22 C17 -0.9(4)

_cod_database_fobs_code 1544542
